data_4062103
loop_
_publ_author_name
'Klose, Stefanie'
'Fl\"orke, Ulrich'
'Mathur, Pradeep'
'Egold, Hans'

_publ_section_title
;
Chalcogen centered spirocyclic mixed metal carbonyl complexes:
Synthesis and molecular structures of
(CO)~8~(\m-PCy~2~)Re~2~(\m~4~-E)Fe~2~(\m-ER)(CO)~6~ and
((CO)~8~(\m-PCy~2~)Re~2~(\m~4~-E)Fe~2~(CO)~6~)~2~(\m~4~-E~2~)
(E = S, Se, Te; R = org. residue)
;
_journal_name_full Organometallics
_journal_year 2003
_chemical_formula_sum 'C27 H25 Fe2 O14 P Re2 S2'
_chemical_formula_weight 1152.66
_space_group_IT_number 14
_symmetry_cell_setting monoclinic
_symmetry_space_group_name_Hall '-P 2ybc'
_symmetry_space_group_name_H-M 'P 1 21/c 1'
_cell_angle_alpha 90.00
_cell_angle_beta 93.73(3)
_cell_angle_gamma 90.00
_cell_formula_units_Z 4
_cell_length_a 9.766(5)
_cell_length_b 17.954(2)
_cell_length_c 20.300(2)
_cell_measurement_temperature 203(2)
_cell_volume 3551.8(19)
_diffrn_ambient_temperature 203(2)
_exptl_crystal_density_diffrn 2.156
_cod_depositor_comments
;
The following automatic conversions were performed:
'_symmetry_cell_setting' value 'Monoclinic' changed to 'monoclinic'
according to '/home/saulius/struct/CIF-dictionaries/cif_core.dic'
dictionary named 'cif_core.dic' version 2.4.1 from 2010-06-29.

Automatic conversion script
Id: cif_fix_enum 1527 2010-12-29 10:47:43Z saulius 
;
_cod_original_sg_symbol_H-M 'P 21/c'
_cod_database_code 4062103

loop_
_symmetry_equiv_pos_as_xyz
'x, y, z'
'-x, y+1/2, -z+1/2'
'-x, -y, -z'
'x, -y-1/2, z-1/2'

loop_
_atom_site_label
_atom_site_type_symbol
_atom_site_fract_x
_atom_site_fract_y
_atom_site_fract_z
_atom_site_U_iso_or_equiv
_atom_site_adp_type
_atom_site_occupancy
_atom_site_symmetry_multiplicity
_atom_site_calc_flag
_atom_site_refinement_flags
_atom_site_disorder_assembly
_atom_site_disorder_group
Re1 Re -0.91882(4) 0.37414(2) 0.382136(17) 0.01966(10) Uani 1 1 d . . .
Re2 Re -0.56153(4) 0.37736(2) 0.306299(17) 0.01891(10) Uani 1 1 d . . .
Fe1 Fe -0.69680(16) 0.17101(8) 0.39109(7) 0.0262(4) Uani 1 1 d . . .
Fe2 Fe -0.58797(15) 0.25387(8) 0.48121(6) 0.0255(3) Uani 1 1 d . . .
S1 S -0.6974(3) 0.30011(13) 0.38671(11) 0.0196(5) Uani 1 1 d . . .
S2 S -0.4717(3) 0.19842(14) 0.40233(12) 0.0283(6) Uani 1 1 d . . .
P1 P -0.7960(3) 0.43638(13) 0.29167(11) 0.0179(6) Uani 1 1 d . . .
O1 O -0.7912(9) 0.4740(4) 0.4972(3) 0.055(2) Uani 1 1 d . . .
C1 C -0.8356(10) 0.4398(5) 0.4542(5) 0.027(2) Uani 1 1 d . . .
O2 O -1.1710(7) 0.4748(4) 0.3565(3) 0.039(2) Uani 1 1 d . . .
C2 C -1.0788(10) 0.4376(5) 0.3678(4) 0.026(2) Uani 1 1 d . . .
O3 O -1.0079(8) 0.2543(4) 0.2768(3) 0.045(2) Uani 1 1 d . . .
C3 C -0.9805(10) 0.2976(6) 0.3149(5) 0.029(3) Uani 1 1 d . . .
O4 O -1.0897(8) 0.2923(4) 0.4836(3) 0.055(2) Uani 1 1 d . . .
C4 C -1.0209(10) 0.3204(6) 0.4477(5) 0.027(2) Uani 1 1 d . . .
C5 C -0.4739(10) 0.4382(6) 0.2433(5) 0.030(3) Uani 1 1 d . . .
O5 O -0.4191(8) 0.4715(4) 0.2051(3) 0.042(2) Uani 1 1 d . . .
O6 O -0.6386(8) 0.2646(4) 0.1932(3) 0.042(2) Uani 1 1 d . . .
C6 C -0.6132(10) 0.3051(5) 0.2347(5) 0.027(2) Uani 1 1 d . . .
O7 O -0.2700(7) 0.3114(4) 0.3302(4) 0.046(2) Uani 1 1 d . . .
C7 C -0.3807(10) 0.3309(5) 0.3243(5) 0.027(2) Uani 1 1 d . . .
O8 O -0.4895(8) 0.4951(4) 0.4179(4) 0.048(2) Uani 1 1 d . . .
C8 C -0.5171(10) 0.4534(5) 0.3780(5) 0.027(2) Uani 1 1 d . . .
O9 O -0.9826(8) 0.1551(4) 0.4208(4) 0.055(2) Uani 1 1 d . . .
C9 C -0.8696(11) 0.1644(6) 0.4097(6) 0.041(3) Uani 1 1 d . . .
O10 O -0.7416(10) 0.1211(5) 0.2530(3) 0.075(3) Uani 1 1 d . . .
C10 C -0.7202(12) 0.1421(5) 0.3051(5) 0.040(3) Uani 1 1 d . . .
O11 O -0.6432(8) 0.0243(4) 0.4496(4) 0.052(2) Uani 1 1 d . . .
C11 C -0.6650(11) 0.0820(6) 0.4258(5) 0.033(3) Uani 1 1 d . . .
O12 O -0.5029(8) 0.1427(4) 0.5806(3) 0.056(2) Uani 1 1 d . . .
C12 C -0.5359(11) 0.1858(5) 0.5409(5) 0.034(3) Uani 1 1 d . . .
O13 O -0.3807(8) 0.3703(4) 0.5101(4) 0.055(2) Uani 1 1 d . . .
C13 C -0.4649(11) 0.3269(6) 0.5002(5) 0.036(3) Uani 1 1 d . . .
O14 O -0.8052(8) 0.3013(5) 0.5645(3) 0.062(3) Uani 1 1 d . . .
C14 C -0.7221(11) 0.2836(6) 0.5306(5) 0.037(3) Uani 1 1 d . . .
C21 C -0.8825(8) 0.4129(5) 0.2094(4) 0.018(2) Uani 1 1 d . . .
H21A H -0.8749 0.3582 0.2047 0.021 Uiso 1 1 calc R . .
C22 C -0.8115(9) 0.4468(5) 0.1505(4) 0.022(2) Uani 1 1 d . . .
H22A H -0.8196 0.5012 0.1518 0.027 Uiso 1 1 calc R . .
H22B H -0.7137 0.4341 0.1544 0.027 Uiso 1 1 calc R . .
C23 C -0.8754(10) 0.4180(6) 0.0844(4) 0.038(3) Uani 1 1 d . . .
H23A H -0.8309 0.4421 0.0481 0.046 Uiso 1 1 calc R . .
H23B H -0.8601 0.3642 0.0812 0.046 Uiso 1 1 calc R . .
C24 C -1.0292(11) 0.4341(6) 0.0779(4) 0.041(3) Uani 1 1 d . . .
H24A H -1.0442 0.4880 0.0763 0.049 Uiso 1 1 calc R . .
H24B H -1.0691 0.4126 0.0366 0.049 Uiso 1 1 calc R . .
C25 C -1.0995(9) 0.4018(6) 0.1352(4) 0.035(3) Uani 1 1 d . . .
H25A H -1.0908 0.3474 0.1345 0.042 Uiso 1 1 calc R . .
H25B H -1.1975 0.4141 0.1304 0.042 Uiso 1 1 calc R . .
C26 C -1.0391(9) 0.4312(5) 0.2008(4) 0.026(2) Uani 1 1 d . . .
H26A H -1.0865 0.4085 0.2368 0.031 Uiso 1 1 calc R . .
H26B H -1.0524 0.4852 0.2027 0.031 Uiso 1 1 calc R . .
C31 C -0.7985(10) 0.5408(5) 0.2917(4) 0.026(2) Uani 1 1 d . . .
H31A H -0.8766 0.5551 0.2608 0.031 Uiso 1 1 calc R . .
C32 C -0.6704(11) 0.5754(5) 0.2635(5) 0.029(3) Uani 1 1 d . . .
H32A H -0.5898 0.5650 0.2933 0.035 Uiso 1 1 calc R . .
H32B H -0.6556 0.5528 0.2206 0.035 Uiso 1 1 calc R . .
C33 C -0.6870(11) 0.6593(5) 0.2551(5) 0.032(3) Uani 1 1 d . . .
H33A H -0.6036 0.6802 0.2382 0.038 Uiso 1 1 calc R . .
H33B H -0.7638 0.6697 0.2230 0.038 Uiso 1 1 calc R . .
C34 C -0.7135(11) 0.6960(5) 0.3205(4) 0.039(3) Uani 1 1 d . . .
H34A H -0.7284 0.7495 0.3134 0.047 Uiso 1 1 calc R . .
H34B H -0.6324 0.6900 0.3511 0.047 Uiso 1 1 calc R . .
C35 C -0.8377(12) 0.6628(5) 0.3513(5) 0.035(3) Uani 1 1 d . . .
H35A H -0.9209 0.6756 0.3241 0.042 Uiso 1 1 calc R . .
H35B H -0.8455 0.6844 0.3952 0.042 Uiso 1 1 calc R . .
C36 C -0.8262(11) 0.5772(5) 0.3573(4) 0.028(3) Uani 1 1 d . . .
H36A H -0.7517 0.5647 0.3901 0.033 Uiso 1 1 calc R . .
H36B H -0.9117 0.5573 0.3729 0.033 Uiso 1 1 calc R . .
C41 C -0.3565(10) 0.1233(6) 0.4318(4) 0.048(3) Uani 1 1 d . . .
H41A H -0.3110 0.1025 0.3949 0.072 Uiso 1 1 calc R . .
H41B H -0.4091 0.0846 0.4520 0.072 Uiso 1 1 calc R . .
H41C H -0.2883 0.1429 0.4641 0.072 Uiso 1 1 calc R . .

loop_
_atom_site_aniso_label
_atom_site_aniso_U_11
_atom_site_aniso_U_22
_atom_site_aniso_U_33
_atom_site_aniso_U_23
_atom_site_aniso_U_13
_atom_site_aniso_U_12
Re1 0.0160(2) 0.0229(2) 0.0202(2) -0.0003(2) 0.00269(17) 0.0002(2)
Re2 0.0143(2) 0.01851(19) 0.0241(2) -0.0009(2) 0.00300(17) -0.0006(2)
Fe1 0.0313(9) 0.0198(7) 0.0276(8) 0.0033(6) 0.0016(7) -0.0011(7)
Fe2 0.0267(8) 0.0276(8) 0.0221(7) 0.0013(7) 0.0005(7) 0.0040(7)
S1 0.0183(13) 0.0207(12) 0.0201(12) 0.0001(10) 0.0026(11) 0.0019(11)
S2 0.0266(15) 0.0310(14) 0.0273(14) 0.0035(12) 0.0029(12) 0.0085(13)
P1 0.0151(13) 0.0184(13) 0.0204(13) -0.0016(11) 0.0022(11) 0.0030(12)
O1 0.079(7) 0.055(5) 0.029(4) -0.018(4) -0.016(5) -0.018(5)
C1 0.025(6) 0.022(5) 0.032(6) 0.008(5) -0.007(5) -0.008(5)
O2 0.029(4) 0.042(5) 0.046(5) -0.002(4) 0.002(4) 0.018(4)
C2 0.017(5) 0.032(6) 0.028(6) -0.005(5) 0.005(5) -0.003(5)
O3 0.043(5) 0.047(5) 0.045(5) -0.023(4) -0.005(4) -0.005(4)
C3 0.015(6) 0.036(6) 0.035(6) 0.018(5) 0.004(5) 0.012(5)
O4 0.051(6) 0.068(6) 0.048(5) 0.017(5) 0.029(4) -0.003(5)
C4 0.016(6) 0.039(6) 0.027(6) 0.008(5) 0.004(5) 0.007(5)
C5 0.018(6) 0.030(6) 0.044(7) -0.018(5) 0.009(5) 0.007(5)
O5 0.050(5) 0.032(4) 0.047(5) 0.011(4) 0.021(4) -0.009(4)
O6 0.054(5) 0.036(4) 0.035(4) -0.014(4) 0.005(4) -0.013(4)
C6 0.022(6) 0.026(6) 0.034(6) -0.006(5) 0.007(5) -0.008(5)
O7 0.007(4) 0.027(4) 0.103(7) 0.000(4) 0.000(4) -0.001(3)
C7 0.025(6) 0.020(5) 0.036(6) -0.003(5) 0.003(5) -0.011(5)
O8 0.048(5) 0.035(5) 0.060(5) -0.019(4) -0.007(5) 0.002(4)
C8 0.020(6) 0.026(6) 0.035(6) 0.000(5) -0.001(5) 0.001(5)
O9 0.036(5) 0.040(5) 0.091(7) 0.015(5) 0.019(5) -0.002(4)
C9 0.030(7) 0.033(7) 0.058(8) 0.015(6) 0.001(6) -0.003(6)
O10 0.132(9) 0.057(5) 0.035(4) -0.009(5) -0.012(5) -0.009(7)
C10 0.050(8) 0.028(7) 0.042(6) 0.008(5) 0.004(6) 0.004(6)
O11 0.061(6) 0.032(4) 0.063(5) 0.019(4) -0.007(5) 0.002(5)
C11 0.030(6) 0.032(6) 0.037(6) -0.016(5) -0.004(5) 0.000(6)
O12 0.074(6) 0.057(6) 0.037(4) 0.022(4) -0.001(4) 0.022(5)
C12 0.038(7) 0.035(6) 0.028(6) 0.008(5) 0.007(5) 0.011(6)
O13 0.049(5) 0.054(5) 0.060(5) -0.013(5) -0.015(4) -0.003(6)
C13 0.039(7) 0.042(7) 0.025(6) 0.008(5) -0.011(6) -0.006(6)
O14 0.057(6) 0.094(7) 0.038(5) 0.004(5) 0.013(5) 0.031(6)
C14 0.043(7) 0.047(7) 0.020(5) 0.017(5) 0.008(5) 0.018(6)
C21 0.018(5) 0.025(5) 0.010(4) 0.005(4) 0.002(4) 0.005(4)
C22 0.021(5) 0.031(5) 0.014(4) 0.004(4) -0.001(4) -0.010(5)
C23 0.032(7) 0.064(8) 0.018(5) -0.010(5) 0.003(5) 0.000(6)
C24 0.044(8) 0.057(8) 0.019(5) -0.009(5) -0.011(5) 0.002(7)
C25 0.022(6) 0.054(7) 0.027(6) -0.003(5) -0.006(5) 0.000(6)
C26 0.031(6) 0.030(6) 0.016(5) 0.000(4) 0.000(5) 0.006(5)
C31 0.037(6) 0.014(5) 0.026(5) -0.003(4) 0.000(5) 0.001(5)
C32 0.042(7) 0.020(5) 0.025(6) 0.002(5) 0.002(5) -0.005(5)
C33 0.039(7) 0.023(6) 0.034(6) 0.010(5) 0.002(6) 0.002(5)
C34 0.057(8) 0.025(6) 0.034(6) 0.006(5) -0.006(6) 0.001(6)
C35 0.060(9) 0.024(6) 0.024(6) -0.002(5) 0.017(6) 0.018(6)
C36 0.030(6) 0.023(5) 0.030(6) 0.000(5) -0.004(5) 0.005(5)
C41 0.056(8) 0.043(6) 0.046(6) 0.019(6) 0.008(6) 0.034(7)

loop_
_geom_bond_atom_site_label_1
_geom_bond_atom_site_label_2
_geom_bond_distance
_geom_bond_site_symmetry_2
_geom_bond_publ_flag
Re1 C2 1.941(10) . ?
Re1 C4 1.968(10) . ?
Re1 C3 2.002(11) . ?
Re1 C1 2.010(9) . ?
Re1 P1 2.519(2) . ?
Re1 S1 2.535(3) . ?
Re2 C5 1.925(11) . ?
Re2 C7 1.966(10) . ?
Re2 C6 1.989(10) . ?
Re2 C8 2.023(10) . ?
Re2 P1 2.523(3) . ?
Re2 S1 2.575(2) . ?
Fe1 C9 1.758(11) . ?
Fe1 C11 1.765(10) . ?
Fe1 C10 1.822(11) . ?
Fe1 S2 2.250(3) . ?
Fe1 S1 2.320(3) . ?
Fe1 Fe2 2.537(2) . ?
Fe2 C12 1.771(10) . ?
Fe2 C14 1.782(11) . ?
Fe2 C13 1.803(11) . ?
Fe2 S2 2.254(3) . ?
Fe2 S1 2.290(3) . ?
S2 C41 1.832(9) . ?
P1 C21 1.870(8) . ?
P1 C31 1.874(9) . ?
O1 C1 1.130(10) . ?
O2 C2 1.132(10) . ?
O3 C3 1.117(11) . ?
O4 C4 1.139(10) . ?
C5 O5 1.140(11) . ?
O6 C6 1.129(10) . ?
O7 C7 1.135(10) . ?
O8 C8 1.122(10) . ?
O9 C9 1.152(12) . ?
O10 C10 1.129(11) . ?
O11 C11 1.158(11) . ?
O12 C12 1.150(10) . ?
O13 C13 1.142(11) . ?
O14 C14 1.143(11) . ?
C21 C22 1.545(10) . ?
C21 C26 1.563(11) . ?
C22 C23 1.534(10) . ?
C23 C24 1.527(13) . ?
C24 C25 1.504(12) . ?
C25 C26 1.517(10) . ?
C31 C36 1.523(11) . ?
C31 C32 1.541(13) . ?
C32 C33 1.522(11) . ?
C33 C34 1.518(12) . ?
C34 C35 1.522(13) . ?
C35 C36 1.545(11) . ?
